data_4109150
loop_
_publ_author_name
'Richard D. Adams'
'Burjor Captain'
'Lei Zhu'

_publ_section_title
;
 Facile Activation of Hydrogen by an Unsaturated Platinum-Osmium Cluster
 Complex
;
_journal_name_full 'Journal of the American Chemical Society'
_journal_page_first 2454
_journal_page_last 2455
_journal_paper_doi 10.1021/ja0688272
_journal_volume 129
_journal_year 2007
_chemical_formula_sum 'C36 H63 O10.5 Os3 P2 Pt2'
_chemical_formula_weight 1686.58
_chemical_name_systematic
; 
 ? 
;
_space_group_IT_number 14
_symmetry_cell_setting monoclinic
_symmetry_space_group_name_Hall '-P 2ybc'
_symmetry_space_group_name_H-M 'P 1 21/c 1'
_atom_sites_solution_hydrogens geom
_atom_sites_solution_primary direct
_atom_sites_solution_secondary difmap
_audit_creation_method SHELXL-97
_cell_angle_alpha 90.00
_cell_angle_beta 103.7870(10)
_cell_angle_gamma 90.00
_cell_formula_units_Z 4
_cell_length_a 16.7485(8)
_cell_length_b 15.9787(8)
_cell_length_c 18.2023(9)
_cell_measurement_reflns_used 8422
_cell_measurement_temperature 150(2)
_cell_measurement_theta_max 28.32
_cell_measurement_theta_min 2.30
_cell_volume 4730.9(4)
_computing_cell_refinement 'SAINT+  V6.45 (Bruker, 2003)'
_computing_data_collection 'SMART V5.632 (Bruker, 2005)'
_computing_data_reduction 'SAINT+  V6.45'
_computing_molecular_graphics 'SHELXTL V6.1 (Sheldrick, 2000)'
_computing_publication_material 'SHELXTL V6.1'
_computing_structure_refinement 'SHELXL-97 (Sheldrick, 1997)'
_computing_structure_solution 'SHELXS-97 (Sheldrick, 1990)'
_diffrn_ambient_temperature 150(2)
_diffrn_measured_fraction_theta_full 0.999
_diffrn_measured_fraction_theta_max 0.999
_diffrn_measurement_device_type 'Bruker SMART APEX CCD diffractometer'
_diffrn_measurement_method 'omega scans'
_diffrn_radiation_monochromator graphite
_diffrn_radiation_source 'fine-focus sealed tube'
_diffrn_radiation_type MoK\a
_diffrn_radiation_wavelength 0.71073
_diffrn_reflns_av_R_equivalents 0.0348
_diffrn_reflns_av_sigmaI/netI 0.0237
_diffrn_reflns_limit_h_max 22
_diffrn_reflns_limit_h_min -22
_diffrn_reflns_limit_k_max 21
_diffrn_reflns_limit_k_min -21
_diffrn_reflns_limit_l_max 24
_diffrn_reflns_limit_l_min -24
_diffrn_reflns_number 64567
_diffrn_reflns_theta_full 28.34
_diffrn_reflns_theta_max 28.34
_diffrn_reflns_theta_min 1.72
_diffrn_standards_decay_% <1
_exptl_absorpt_coefficient_mu 14.037
_exptl_absorpt_correction_T_max 1.000
_exptl_absorpt_correction_T_min 0.532
_exptl_absorpt_correction_type multi-scan
_exptl_absorpt_process_details '(SADABS, Bruker, 1997)'
_exptl_crystal_colour GoldenYellow
_exptl_crystal_density_diffrn 2.368
_exptl_crystal_description block
_exptl_crystal_F_000 3108
_exptl_crystal_size_max 0.40
_exptl_crystal_size_mid 0.20
_exptl_crystal_size_min 0.20
_refine_diff_density_max 2.600
_refine_diff_density_min -1.280
_refine_diff_density_rms 0.192
_refine_ls_extinction_method none
_refine_ls_goodness_of_fit_ref 1.118
_refine_ls_hydrogen_treatment mixed
_refine_ls_matrix_type full
_refine_ls_number_parameters 504
_refine_ls_number_reflns 11803
_refine_ls_number_restraints 1
_refine_ls_restrained_S_all 1.119
_refine_ls_R_factor_all 0.0253
_refine_ls_R_factor_gt 0.0229
_refine_ls_shift/su_max 0.003
_refine_ls_shift/su_mean 0.000
_refine_ls_structure_factor_coef Fsqd
_refine_ls_weighting_details 'calc w=1/[\s^2^(Fo^2^)+(0.0271P)^2^+11.4916P] where P=(Fo^2^+2Fc^2^)/3'
_refine_ls_weighting_scheme calc
_refine_ls_wR_factor_gt 0.0573
_refine_ls_wR_factor_ref 0.0581
_reflns_number_gt 11063
_reflns_number_total 11803
_reflns_threshold_expression >2sigma(I)
_cod_data_source_file ja0688272si20061210_054624.cif
_cod_data_source_block p21c
_cod_original_formula_sum 'C36 H63 O10.50 Os3 P2 Pt2'
_cod_database_code 4109150

loop_
_symmetry_equiv_pos_as_xyz
'x, y, z'
'-x, y+1/2, -z+1/2'
'-x, -y, -z'
'x, -y-1/2, z-1/2'

loop_
_atom_site_label
_atom_site_type_symbol
_atom_site_fract_x
_atom_site_fract_y
_atom_site_fract_z
_atom_site_U_iso_or_equiv
_atom_site_adp_type
_atom_site_occupancy
_atom_site_symmetry_multiplicity
_atom_site_calc_flag
_atom_site_refinement_flags
Pt1 Pt 0.343502(9) 0.201173(9) 0.224819(8) 0.01372(4) Uani 1 1 d .
Pt2 Pt 0.040478(9) 0.298259(10) 0.112589(9) 0.01625(4) Uani 1 1 d .
Os1 Os 0.219424(9) 0.277788(10) 0.276923(8) 0.01577(4) Uani 1 1 d .
Os2 Os 0.195914(9) 0.366311(9) 0.136898(8) 0.01424(4) Uani 1 1 d .
Os3 Os 0.177904(9) 0.184510(9) 0.133964(8) 0.01467(4) Uani 1 1 d .
P1 P 0.44790(6) 0.13208(6) 0.17961(6) 0.01588(19) Uani 1 1 d .
P2 P -0.09321(6) 0.23723(7) 0.08113(6) 0.0187(2) Uani 1 1 d .
O11 O 0.3116(2) 0.4285(2) 0.35879(19) 0.0301(7) Uani 1 1 d .
O12 O 0.2498(3) 0.1730(3) 0.4203(2) 0.0479(11) Uani 1 1 d .
O13 O 0.0583(2) 0.3469(3) 0.3012(2) 0.0426(10) Uani 1 1 d .
O21 O 0.1767(2) 0.5275(2) 0.2207(2) 0.0315(7) Uani 1 1 d .
O22 O 0.37908(19) 0.3978(2) 0.1590(2) 0.0290(7) Uani 1 1 d .
O23 O 0.1505(2) 0.4448(2) -0.0202(2) 0.0370(8) Uani 1 1 d .
O31 O 0.1593(2) 0.1352(2) -0.02963(19) 0.0339(8) Uani 1 1 d .
O32 O 0.1497(3) 0.0037(2) 0.1715(2) 0.0416(9) Uani 1 1 d .
O41 O 0.4374(2) 0.2651(2) 0.37466(18) 0.0314(8) Uani 1 1 d .
O42 O 0.0057(2) 0.4822(2) 0.1018(3) 0.0478(11) Uani 1 1 d .
C11 C 0.2779(3) 0.3717(3) 0.3272(2) 0.0199(8) Uani 1 1 d .
C12 C 0.2387(3) 0.2095(3) 0.3650(3) 0.0249(9) Uani 1 1 d .
C13 C 0.1182(3) 0.3211(3) 0.2901(3) 0.0274(10) Uani 1 1 d .
C21 C 0.1820(3) 0.4662(3) 0.1901(2) 0.0213(8) Uani 1 1 d .
C22 C 0.3102(3) 0.3845(3) 0.1522(2) 0.0192(8) Uani 1 1 d .
C23 C 0.1663(3) 0.4138(3) 0.0374(2) 0.0215(8) Uani 1 1 d .
C31 C 0.1673(3) 0.1542(3) 0.0322(2) 0.0207(8) Uani 1 1 d .
C32 C 0.1596(3) 0.0730(3) 0.1586(3) 0.0254(9) Uani 1 1 d .
C41 C 0.3976(3) 0.2440(3) 0.3167(2) 0.0213(8) Uani 1 1 d .
C42 C 0.0211(3) 0.4124(3) 0.1073(3) 0.0285(10) Uani 1 1 d .
C43 C 0.5532(3) 0.1453(3) 0.2487(3) 0.0262(10) Uani 1 1 d .
C44 C 0.5690(3) 0.2397(3) 0.2673(3) 0.0332(11) Uani 1 1 d .
H44A H 0.5164 0.2696 0.2571 0.050 Uiso 1 1 calc R
H44B H 0.6035 0.2629 0.2357 0.050 Uiso 1 1 calc R
H44C H 0.5970 0.2461 0.3208 0.050 Uiso 1 1 calc R
C45 C 0.5520(3) 0.1002(4) 0.3228(3) 0.0383(13) Uani 1 1 d .
H45A H 0.6002 0.1170 0.3621 0.058 Uiso 1 1 calc R
H45B H 0.5532 0.0396 0.3151 0.058 Uiso 1 1 calc R
H45C H 0.5018 0.1152 0.3385 0.058 Uiso 1 1 calc R
C46 C 0.6279(3) 0.1123(4) 0.2217(3) 0.0397(13) Uani 1 1 d .
H46A H 0.6781 0.1214 0.2613 0.060 Uiso 1 1 calc R
H46B H 0.6320 0.1422 0.1757 0.060 Uiso 1 1 calc R
H46C H 0.6210 0.0523 0.2108 0.060 Uiso 1 1 calc R
C47 C 0.4206(3) 0.0157(3) 0.1714(3) 0.0234(9) Uani 1 1 d .
C48 C 0.3857(4) -0.0090(3) 0.2391(3) 0.0358(12) Uani 1 1 d .
H48A H 0.3671 -0.0673 0.2335 0.054 Uiso 1 1 calc R
H48B H 0.3393 0.0275 0.2410 0.054 Uiso 1 1 calc R
H48C H 0.4286 -0.0029 0.2859 0.054 Uiso 1 1 calc R
C49 C 0.3517(3) -0.0005(3) 0.1000(3) 0.0311(11) Uani 1 1 d .
H49A H 0.3318 -0.0581 0.1008 0.047 Uiso 1 1 calc R
H49B H 0.3732 0.0077 0.0549 0.047 Uiso 1 1 calc R
H49C H 0.3063 0.0385 0.0987 0.047 Uiso 1 1 calc R
C50 C 0.4910(3) -0.0443(3) 0.1680(3) 0.0327(11) Uani 1 1 d .
H50A H 0.5328 -0.0419 0.2159 0.049 Uiso 1 1 calc R
H50B H 0.5156 -0.0279 0.1265 0.049 Uiso 1 1 calc R
H50C H 0.4697 -0.1015 0.1596 0.049 Uiso 1 1 calc R
C51 C 0.4580(3) 0.1717(3) 0.0835(2) 0.0240(9) Uani 1 1 d .
C52 C 0.3716(3) 0.1895(3) 0.0337(3) 0.0291(10) Uani 1 1 d .
H52A H 0.3762 0.2080 -0.0164 0.044 Uiso 1 1 calc R
H52B H 0.3453 0.2335 0.0572 0.044 Uiso 1 1 calc R
H52C H 0.3384 0.1384 0.0287 0.044 Uiso 1 1 calc R
C53 C 0.5045(3) 0.2560(3) 0.0916(3) 0.0342(11) Uani 1 1 d .
H53A H 0.5004 0.2801 0.0414 0.051 Uiso 1 1 calc R
H53B H 0.5624 0.2467 0.1165 0.051 Uiso 1 1 calc R
H53C H 0.4801 0.2945 0.1220 0.051 Uiso 1 1 calc R
C54 C 0.5027(3) 0.1111(4) 0.0408(3) 0.0342(11) Uani 1 1 d .
H54A H 0.4711 0.0591 0.0297 0.051 Uiso 1 1 calc R
H54B H 0.5576 0.0986 0.0722 0.051 Uiso 1 1 calc R
H54C H 0.5078 0.1371 -0.0067 0.051 Uiso 1 1 calc R
C55 C -0.0943(3) 0.1197(3) 0.1000(3) 0.0265(9) Uani 1 1 d .
C56 C -0.0418(3) 0.1000(3) 0.1800(3) 0.0334(11) Uani 1 1 d .
H56A H -0.0282 0.0402 0.1836 0.050 Uiso 1 1 calc R
H56B H -0.0730 0.1142 0.2176 0.050 Uiso 1 1 calc R
H56C H 0.0089 0.1329 0.1897 0.050 Uiso 1 1 calc R
C57 C -0.0545(3) 0.0723(3) 0.0442(3) 0.0355(12) Uani 1 1 d .
H57A H -0.0026 0.0994 0.0422 0.053 Uiso 1 1 calc R
H57B H -0.0918 0.0731 -0.0063 0.053 Uiso 1 1 calc R
H57C H -0.0439 0.0143 0.0611 0.053 Uiso 1 1 calc R
C58 C -0.1804(3) 0.0802(4) 0.0933(4) 0.0400(13) Uani 1 1 d .
H58A H -0.2153 0.0917 0.0429 0.060 Uiso 1 1 calc R
H58B H -0.2056 0.1044 0.1318 0.060 Uiso 1 1 calc R
H58C H -0.1748 0.0196 0.1008 0.060 Uiso 1 1 calc R
C59 C -0.1674(3) 0.2886(3) 0.1337(3) 0.0267(10) Uani 1 1 d .
C60 C -0.2583(3) 0.2757(4) 0.0952(3) 0.0356(12) Uani 1 1 d .
H60A H -0.2924 0.2999 0.1266 0.053 Uiso 1 1 calc R
H60B H -0.2698 0.2156 0.0886 0.053 Uiso 1 1 calc R
H60C H -0.2709 0.3031 0.0456 0.053 Uiso 1 1 calc R
C61 C -0.1496(3) 0.3824(3) 0.1433(3) 0.0331(11) Uani 1 1 d .
H61A H -0.1527 0.4077 0.0936 0.050 Uiso 1 1 calc R
H61B H -0.0944 0.3908 0.1756 0.050 Uiso 1 1 calc R
H61C H -0.1903 0.4087 0.1667 0.050 Uiso 1 1 calc R
C62 C -0.1508(3) 0.2537(4) 0.2144(3) 0.0365(12) Uani 1 1 d .
H62A H -0.1813 0.2865 0.2441 0.055 Uiso 1 1 calc R
H62B H -0.0918 0.2570 0.2379 0.055 Uiso 1 1 calc R
H62C H -0.1686 0.1951 0.2128 0.055 Uiso 1 1 calc R
C63 C -0.1318(3) 0.2568(3) -0.0246(3) 0.0299(10) Uani 1 1 d .
C64 C -0.1541(3) 0.3492(4) -0.0394(3) 0.0389(13) Uani 1 1 d .
H64A H -0.1080 0.3842 -0.0132 0.058 Uiso 1 1 calc R
H64B H -0.2029 0.3623 -0.0207 0.058 Uiso 1 1 calc R
H64C H -0.1657 0.3603 -0.0939 0.058 Uiso 1 1 calc R
C65 C -0.0612(4) 0.2391(4) -0.0632(3) 0.0395(13) Uani 1 1 d .
H65A H -0.0777 0.2564 -0.1164 0.059 Uiso 1 1 calc R
H65B H -0.0487 0.1792 -0.0604 0.059 Uiso 1 1 calc R
H65C H -0.0123 0.2706 -0.0375 0.059 Uiso 1 1 calc R
C66 C -0.2071(3) 0.2035(4) -0.0655(3) 0.0417(14) Uani 1 1 d .
H66A H -0.2516 0.2098 -0.0394 0.063 Uiso 1 1 calc R
H66B H -0.1911 0.1444 -0.0650 0.063 Uiso 1 1 calc R
H66C H -0.2261 0.2226 -0.1180 0.063 Uiso 1 1 calc R
H1 H 0.286(3) 0.154(4) 0.139(3) 0.038(15) Uiso 1 1 d .
H2 H 0.079(4) 0.194(4) 0.112(4) 0.047(18) Uiso 1 1 d .
H3 H 0.169(3) 0.196(3) 0.231(3) 0.015(12) Uiso 1 1 d .
H4 H 0.208(3) 0.289(3) 0.089(3) 0.029(14) Uiso 1 1 d .
O1S O 0.5000 0.0000 0.5000 0.089(3) Uiso 1 2 d S
C1S C 0.4292(10) 0.0125(13) 0.4770(12) 0.202(8) Uiso 1 1 d D
H1S1 H 0.4320 0.0524 0.4360 0.242 Uiso 1 1 calc R
H1S2 H 0.4202 0.0488 0.5184 0.242 Uiso 1 1 calc R
C2S C 0.3537(8) -0.0140(9) 0.4512(8) 0.126(4) Uiso 1 1 d D
H2S1 H 0.3530 -0.0581 0.4136 0.189 Uiso 1 1 calc R
H2S2 H 0.3189 0.0327 0.4276 0.189 Uiso 1 1 calc R
H2S3 H 0.3328 -0.0364 0.4931 0.189 Uiso 1 1 calc R

loop_
_atom_site_aniso_label
_atom_site_aniso_U_11
_atom_site_aniso_U_22
_atom_site_aniso_U_33
_atom_site_aniso_U_23
_atom_site_aniso_U_13
_atom_site_aniso_U_12
Pt1 0.01539(7) 0.01509(7) 0.01136(7) -0.00036(5) 0.00452(5) 0.00122(5)
Pt2 0.01327(7) 0.01906(8) 0.01675(8) -0.00031(5) 0.00422(6) -0.00168(5)
Os1 0.01723(8) 0.01913(8) 0.01286(7) -0.00176(5) 0.00735(6) -0.00045(6)
Os2 0.01417(7) 0.01434(7) 0.01498(7) -0.00092(5) 0.00497(5) -0.00165(5)
Os3 0.01517(7) 0.01486(7) 0.01433(7) -0.00155(5) 0.00419(6) -0.00156(5)
P1 0.0174(5) 0.0165(5) 0.0138(5) -0.0017(4) 0.0039(4) 0.0039(4)
P2 0.0149(5) 0.0252(5) 0.0167(5) -0.0002(4) 0.0051(4) -0.0046(4)
O11 0.0323(18) 0.0267(17) 0.0314(18) -0.0071(14) 0.0076(14) -0.0032(14)
O12 0.066(3) 0.050(2) 0.0262(19) 0.0163(18) 0.0088(18) -0.019(2)
O13 0.0268(18) 0.073(3) 0.0302(19) -0.0122(19) 0.0108(15) 0.0109(18)
O21 0.0360(19) 0.0233(16) 0.0374(19) -0.0101(14) 0.0134(15) 0.0026(14)
O22 0.0189(15) 0.0263(17) 0.042(2) -0.0032(15) 0.0082(14) -0.0035(13)
O23 0.044(2) 0.041(2) 0.0276(18) 0.0127(16) 0.0123(16) 0.0140(17)
O31 0.041(2) 0.039(2) 0.0202(17) -0.0093(14) 0.0054(15) -0.0056(16)
O32 0.052(2) 0.0197(17) 0.056(2) 0.0063(16) 0.019(2) -0.0053(16)
O41 0.0299(18) 0.047(2) 0.0171(16) -0.0108(14) 0.0061(13) 0.0009(15)
O42 0.0214(17) 0.0228(18) 0.095(3) 0.006(2) 0.0052(19) 0.0034(14)
C11 0.0183(19) 0.025(2) 0.0165(19) 0.0010(16) 0.0049(15) 0.0040(16)
C12 0.027(2) 0.029(2) 0.020(2) 0.0005(17) 0.0080(18) -0.0049(18)
C13 0.025(2) 0.039(3) 0.018(2) -0.0074(19) 0.0051(17) -0.0022(19)
C21 0.020(2) 0.024(2) 0.020(2) 0.0015(17) 0.0068(16) -0.0022(16)
C22 0.022(2) 0.0160(18) 0.0196(19) 0.0002(15) 0.0054(16) -0.0002(15)
C23 0.0181(19) 0.022(2) 0.025(2) 0.0006(17) 0.0062(16) 0.0025(16)
C31 0.022(2) 0.0186(19) 0.020(2) -0.0029(16) 0.0032(16) -0.0001(16)
C32 0.026(2) 0.025(2) 0.025(2) -0.0030(18) 0.0064(18) -0.0001(18)
C41 0.024(2) 0.023(2) 0.020(2) -0.0014(16) 0.0106(17) 0.0040(17)
C42 0.0137(19) 0.029(2) 0.041(3) 0.000(2) 0.0025(18) -0.0013(17)
C43 0.021(2) 0.029(2) 0.026(2) -0.0084(18) 0.0006(17) 0.0094(18)
C44 0.023(2) 0.035(3) 0.041(3) -0.016(2) 0.007(2) -0.003(2)
C45 0.043(3) 0.043(3) 0.023(2) -0.006(2) -0.005(2) 0.019(2)
C46 0.019(2) 0.050(3) 0.047(3) -0.019(3) 0.001(2) 0.014(2)
C47 0.027(2) 0.0170(19) 0.026(2) -0.0005(16) 0.0050(18) 0.0037(17)
C48 0.047(3) 0.024(2) 0.042(3) 0.008(2) 0.022(2) 0.004(2)
C49 0.026(2) 0.025(2) 0.040(3) -0.014(2) 0.003(2) 0.0012(18)
C50 0.041(3) 0.022(2) 0.033(3) -0.0026(19) 0.006(2) 0.016(2)
C51 0.025(2) 0.028(2) 0.022(2) 0.0034(17) 0.0128(17) 0.0079(18)
C52 0.029(2) 0.042(3) 0.017(2) 0.0070(19) 0.0084(18) 0.011(2)
C53 0.035(3) 0.031(3) 0.044(3) 0.007(2) 0.024(2) 0.003(2)
C54 0.036(3) 0.046(3) 0.026(2) 0.000(2) 0.020(2) 0.014(2)
C55 0.023(2) 0.025(2) 0.034(2) -0.0025(19) 0.0119(19) -0.0074(18)
C56 0.029(2) 0.031(3) 0.043(3) 0.014(2) 0.014(2) 0.004(2)
C57 0.029(2) 0.029(2) 0.051(3) -0.017(2) 0.014(2) -0.010(2)
C58 0.030(3) 0.034(3) 0.058(4) -0.001(2) 0.014(2) -0.016(2)
C59 0.021(2) 0.036(3) 0.027(2) 0.0011(19) 0.0126(18) -0.0034(18)
C60 0.017(2) 0.047(3) 0.043(3) 0.005(2) 0.008(2) -0.002(2)
C61 0.029(2) 0.036(3) 0.040(3) 0.000(2) 0.017(2) 0.005(2)
C62 0.036(3) 0.048(3) 0.030(3) 0.000(2) 0.017(2) -0.002(2)
C63 0.024(2) 0.046(3) 0.017(2) -0.001(2) 0.0014(17) -0.010(2)
C64 0.034(3) 0.053(3) 0.027(3) 0.015(2) 0.001(2) -0.004(2)
C65 0.040(3) 0.059(4) 0.021(2) -0.005(2) 0.012(2) -0.012(3)
C66 0.031(3) 0.065(4) 0.024(2) -0.006(2) -0.004(2) -0.015(3)

loop_
_atom_type_symbol
_atom_type_description
_atom_type_scat_dispersion_real
_atom_type_scat_dispersion_imag
_atom_type_scat_source
C C 0.0033 0.0016 'International Tables Vol C Tables 4.2.6.8 and 6.1.1.4'
H H 0.0000 0.0000 'International Tables Vol C Tables 4.2.6.8 and 6.1.1.4'
O O 0.0106 0.0060 'International Tables Vol C Tables 4.2.6.8 and 6.1.1.4'
P P 0.1023 0.0942 'International Tables Vol C Tables 4.2.6.8 and 6.1.1.4'
Os Os -1.2165 7.6030 'International Tables Vol C Tables 4.2.6.8 and 6.1.1.4'
Pt Pt -1.7033 8.3905 'International Tables Vol C Tables 4.2.6.8 and 6.1.1.4'

loop_
_geom_angle_atom_site_label_1
_geom_angle_atom_site_label_2
_geom_angle_atom_site_label_3
_geom_angle
_geom_angle_site_symmetry_3
C41 Pt1 P1 104.19(13) .
C41 Pt1 Os1 76.72(13) .
P1 Pt1 Os1 178.47(3) .
C41 Pt1 Os3 139.11(13) .
P1 Pt1 Os3 116.45(3) .
Os1 Pt1 Os3 62.552(6) .
C41 Pt1 H1 175.0(18) .
P1 Pt1 H1 78.0(18) .
Os1 Pt1 H1 101.0(18) .
Os3 Pt1 H1 38.4(18) .
C42 Pt2 P2 104.36(14) .
C42 Pt2 Os2 76.50(13) .
P2 Pt2 Os2 175.28(3) .
C42 Pt2 Os3 138.74(13) .
P2 Pt2 Os3 116.63(3) .
Os2 Pt2 Os3 62.264(6) .
C42 Pt2 H2 168(2) .
P2 Pt2 H2 87(2) .
Os2 Pt2 H2 92(2) .
Os3 Pt2 H2 30(2) .
C13 Os1 C12 94.6(2) .
C13 Os1 C11 91.44(19) .
C12 Os1 C11 94.77(19) .
C13 Os1 Pt1 166.09(13) .
C12 Os1 Pt1 92.55(14) .
C11 Os1 Pt1 99.84(12) .
C13 Os1 Os2 89.70(15) .
C12 Os1 Os2 174.15(14) .
C11 Os1 Os2 89.09(12) .
Pt1 Os1 Os2 82.441(6) .
C13 Os1 Os3 105.47(13) .
C12 Os1 Os3 114.35(14) .
C11 Os1 Os3 144.36(12) .
Pt1 Os1 Os3 60.662(6) .
Os2 Os1 Os3 60.504(6) .
C13 Os1 H3 89.4(16) .
C12 Os1 H3 86.3(16) .
C11 Os1 H3 178.6(16) .
Pt1 Os1 H3 79.2(16) .
Os2 Os1 H3 89.8(16) .
Os3 Os1 H3 34.3(16) .
C22 Os2 C21 92.19(18) .
C22 Os2 C23 95.90(18) .
C21 Os2 C23 96.48(18) .
C22 Os2 Pt2 165.57(12) .
C21 Os2 Pt2 100.74(13) .
C23 Os2 Pt2 89.02(13) .
C22 Os2 Os1 91.46(12) .
C21 Os2 Os1 88.22(13) .
C23 Os2 Os1 171.10(13) .
Pt2 Os2 Os1 82.655(6) .
C22 Os2 Os3 104.63(12) .
C21 Os2 Os3 144.71(13) .
C23 Os2 Os3 111.99(13) .
Pt2 Os2 Os3 61.010(5) .
Os1 Os2 Os3 61.036(5) .
C22 Os2 H4 87(2) .
C21 Os2 H4 176(2) .
C23 Os2 H4 80(2) .
Pt2 Os2 H4 81(2) .
Os1 Os2 H4 96(2) .
Os3 Os2 H4 39(2) .
C32 Os3 C31 90.47(19) .
C32 Os3 Pt1 98.06(14) .
C31 Os3 Pt1 116.14(13) .
C32 Os3 Pt2 117.30(14) .
C31 Os3 Pt2 98.30(13) .
Pt1 Os3 Pt2 130.285(7) .
C32 Os3 Os2 163.83(14) .
C31 Os3 Os2 105.03(13) .
Pt1 Os3 Os2 79.430(6) .
Pt2 Os3 Os2 56.727(5) .
C32 Os3 Os1 106.71(14) .
C31 Os3 Os1 161.88(13) .
Pt1 Os3 Os1 56.787(5) .
Pt2 Os3 Os1 79.194(6) .
Os2 Os3 Os1 58.460(5) .
C32 Os3 H1 86.9(18) .
C31 Os3 H1 81.0(18) .
Pt1 Os3 H1 37.2(18) .
Pt2 Os3 H1 155.8(18) .
Os2 Os3 H1 99.8(18) .
Os1 Os3 H1 93.9(18) .
C32 Os3 H2 86(2) .
C31 Os3 H2 86(2) .
Pt1 Os3 H2 157(2) .
Pt2 Os3 H2 34(2) .
Os2 Os3 H2 90(2) .
Os1 Os3 H2 101(2) .
H1 Os3 H2 165(3) .
C32 Os3 H3 78.9(14) .
C31 Os3 H3 166.6(15) .
Pt1 Os3 H3 73.9(15) .
Pt2 Os3 H3 79.7(15) .
Os2 Os3 H3 85.1(14) .
Os1 Os3 H3 31.1(14) .
H1 Os3 H3 106(2) .
H2 Os3 H3 85(3) .
C32 Os3 H4 166.3(16) .
C31 Os3 H4 77.5(16) .
Pt1 Os3 H4 81.7(16) .
Pt2 Os3 H4 71.6(16) .
Os2 Os3 H4 29.7(16) .
Os1 Os3 H4 84.7(16) .
H1 Os3 H4 85(2) .
H2 Os3 H4 99(3) .
H3 Os3 H4 114(2) .
C51 P1 C47 108.9(2) .
C51 P1 C43 107.2(2) .
C47 P1 C43 108.9(2) .
C51 P1 Pt1 113.42(14) .
C47 P1 Pt1 107.26(14) .
C43 P1 Pt1 111.09(14) .
C63 P2 C55 109.1(2) .
C63 P2 C59 109.2(2) .
C55 P2 C59 107.2(2) .
C63 P2 Pt2 104.41(15) .
C55 P2 Pt2 114.05(15) .
C59 P2 Pt2 112.79(15) .
O11 C11 Os1 178.0(4) .
O12 C12 Os1 175.7(5) .
O13 C13 Os1 177.1(4) .
O21 C21 Os2 176.7(4) .
O22 C22 Os2 177.2(4) .
O23 C23 Os2 177.2(4) .
O31 C31 Os3 178.6(4) .
O32 C32 Os3 177.3(4) .
O41 C41 Pt1 173.3(4) .
O42 C42 Pt2 176.8(4) .
C45 C43 C46 107.6(4) .
C45 C43 C44 107.5(4) .
C46 C43 C44 107.0(4) .
C45 C43 P1 108.8(4) .
C46 C43 P1 116.3(3) .
C44 C43 P1 109.4(3) .
C43 C44 H44A 109.5 .
C43 C44 H44B 109.5 .
H44A C44 H44B 109.5 .
C43 C44 H44C 109.5 .
H44A C44 H44C 109.5 .
H44B C44 H44C 109.5 .
C43 C45 H45A 109.5 .
C43 C45 H45B 109.5 .
H45A C45 H45B 109.5 .
C43 C45 H45C 109.5 .
H45A C45 H45C 109.5 .
H45B C45 H45C 109.5 .
C43 C46 H46A 109.5 .
C43 C46 H46B 109.5 .
H46A C46 H46B 109.5 .
C43 C46 H46C 109.5 .
H46A C46 H46C 109.5 .
H46B C46 H46C 109.5 .
C50 C47 C48 108.4(4) .
C50 C47 C49 106.9(4) .
C48 C47 C49 106.4(4) .
C50 C47 P1 116.0(3) .
C48 C47 P1 108.5(3) .
C49 C47 P1 110.2(3) .
C47 C48 H48A 109.5 .
C47 C48 H48B 109.5 .
H48A C48 H48B 109.5 .
C47 C48 H48C 109.5 .
H48A C48 H48C 109.5 .
H48B C48 H48C 109.5 .
C47 C49 H49A 109.5 .
C47 C49 H49B 109.5 .
H49A C49 H49B 109.5 .
C47 C49 H49C 109.5 .
H49A C49 H49C 109.5 .
H49B C49 H49C 109.5 .
C47 C50 H50A 109.5 .
C47 C50 H50B 109.5 .
H50A C50 H50B 109.5 .
C47 C50 H50C 109.5 .
H50A C50 H50C 109.5 .
H50B C50 H50C 109.5 .
C52 C51 C54 108.6(4) .
C52 C51 C53 106.0(4) .
C54 C51 C53 107.5(4) .
C52 C51 P1 109.0(3) .
C54 C51 P1 114.5(3) .
C53 C51 P1 110.8(3) .
C51 C52 H52A 109.5 .
C51 C52 H52B 109.5 .
H52A C52 H52B 109.5 .
C51 C52 H52C 109.5 .
H52A C52 H52C 109.5 .
H52B C52 H52C 109.5 .
C51 C53 H53A 109.5 .
C51 C53 H53B 109.5 .
H53A C53 H53B 109.5 .
C51 C53 H53C 109.5 .
H53A C53 H53C 109.5 .
H53B C53 H53C 109.5 .
C51 C54 H54A 109.5 .
C51 C54 H54B 109.5 .
H54A C54 H54B 109.5 .
C51 C54 H54C 109.5 .
H54A C54 H54C 109.5 .
H54B C54 H54C 109.5 .
C57 C55 C56 106.5(4) .
C57 C55 C58 106.7(4) .
C56 C55 C58 107.5(4) .
C57 C55 P2 109.9(3) .
C56 C55 P2 110.1(3) .
C58 C55 P2 115.7(4) .
C55 C56 H56A 109.5 .
C55 C56 H56B 109.5 .
H56A C56 H56B 109.5 .
C55 C56 H56C 109.5 .
H56A C56 H56C 109.5 .
H56B C56 H56C 109.5 .
C55 C57 H57A 109.5 .
C55 C57 H57B 109.5 .
H57A C57 H57B 109.5 .
C55 C57 H57C 109.5 .
H57A C57 H57C 109.5 .
H57B C57 H57C 109.5 .
C55 C58 H58A 109.5 .
C55 C58 H58B 109.5 .
H58A C58 H58B 109.5 .
C55 C58 H58C 109.5 .
H58A C58 H58C 109.5 .
H58B C58 H58C 109.5 .
C61 C59 C60 109.3(4) .
C61 C59 C62 105.1(4) .
C60 C59 C62 108.9(4) .
C61 C59 P2 110.1(3) .
C60 C59 P2 113.9(4) .
C62 C59 P2 109.2(3) .
C59 C60 H60A 109.5 .
C59 C60 H60B 109.5 .
H60A C60 H60B 109.5 .
C59 C60 H60C 109.5 .
H60A C60 H60C 109.5 .
H60B C60 H60C 109.5 .
C59 C61 H61A 109.5 .
C59 C61 H61B 109.5 .
H61A C61 H61B 109.5 .
C59 C61 H61C 109.5 .
H61A C61 H61C 109.5 .
H61B C61 H61C 109.5 .
C59 C62 H62A 109.5 .
C59 C62 H62B 109.5 .
H62A C62 H62B 109.5 .
C59 C62 H62C 109.5 .
H62A C62 H62C 109.5 .
H62B C62 H62C 109.5 .
C64 C63 C65 106.1(4) .
C64 C63 C66 107.9(4) .
C65 C63 C66 107.7(4) .
C64 C63 P2 110.2(3) .
C65 C63 P2 108.6(3) .
C66 C63 P2 115.8(4) .
C63 C64 H64A 109.5 .
C63 C64 H64B 109.5 .
H64A C64 H64B 109.5 .
C63 C64 H64C 109.5 .
H64A C64 H64C 109.5 .
H64B C64 H64C 109.5 .
C63 C65 H65A 109.5 .
C63 C65 H65B 109.5 .
H65A C65 H65B 109.5 .
C63 C65 H65C 109.5 .
H65A C65 H65C 109.5 .
H65B C65 H65C 109.5 .
C63 C66 H66A 109.5 .
C63 C66 H66B 109.5 .
H66A C66 H66B 109.5 .
C63 C66 H66C 109.5 .
H66A C66 H66C 109.5 .
H66B C66 H66C 109.5 .
C1S O1S C1S 180(2) 3_656
O1S C1S C2S 151(2) .
O1S C1S H1S1 98.8 .
C2S C1S H1S1 98.8 .
O1S C1S H1S2 98.8 .
C2S C1S H1S2 98.8 .
H1S1 C1S H1S2 103.9 .
C1S C2S H2S1 109.5 .
C1S C2S H2S2 109.5 .
H2S1 C2S H2S2 109.5 .
C1S C2S H2S3 109.5 .
H2S1 C2S H2S3 109.5 .
H2S2 C2S H2S3 109.5 .

loop_
_geom_bond_atom_site_label_1
_geom_bond_atom_site_label_2
_geom_bond_distance
_geom_bond_site_symmetry_2
Pt1 C41 1.834(4) .
Pt1 P1 2.3746(10) .
Pt1 Os1 2.7670(2) .
Pt1 Os3 2.8831(2) .
Pt1 H1 1.80(6) .
Pt2 C42 1.852(5) .
Pt2 P2 2.3835(10) .
Pt2 Os2 2.7580(2) .
Pt2 Os3 2.8854(2) .
Pt2 H2 1.78(6) .
Os1 C13 1.899(5) .
Os1 C12 1.902(5) .
Os1 C11 1.904(4) .
Os1 Os2 2.8590(2) .
Os1 Os3 2.9349(2) .
Os1 H3 1.67(5) .
Os2 C22 1.891(4) .
Os2 C21 1.911(4) .
Os2 C23 1.916(4) .
Os2 Os3 2.9197(2) .
Os2 H4 1.55(5) .
Os3 C32 1.880(5) .
Os3 C31 1.882(4) .
Os3 H1 1.85(6) .
Os3 H2 1.61(6) .
Os3 H3 1.82(5) .
Os3 H4 1.98(5) .
P1 C51 1.905(4) .
P1 C47 1.913(4) .
P1 C43 1.918(5) .
P2 C63 1.904(5) .
P2 C55 1.910(5) .
P2 C59 1.924(5) .
O11 C11 1.148(5) .
O12 C12 1.140(6) .
O13 C13 1.146(6) .
O21 C21 1.140(5) .
O22 C22 1.150(5) .
O23 C23 1.133(5) .
O31 C31 1.142(5) .
O32 C32 1.153(6) .
O41 C41 1.156(5) .
O42 C42 1.143(6) .
C43 C45 1.533(7) .
C43 C46 1.542(6) .
C43 C44 1.555(7) .
C44 H44A 0.9800 .
C44 H44B 0.9800 .
C44 H44C 0.9800 .
C45 H45A 0.9800 .
C45 H45B 0.9800 .
C45 H45C 0.9800 .
C46 H46A 0.9800 .
C46 H46B 0.9800 .
C46 H46C 0.9800 .
C47 C50 1.533(6) .
C47 C48 1.534(7) .
C47 C49 1.541(6) .
C48 H48A 0.9800 .
C48 H48B 0.9800 .
C48 H48C 0.9800 .
C49 H49A 0.9800 .
C49 H49B 0.9800 .
C49 H49C 0.9800 .
C50 H50A 0.9800 .
C50 H50B 0.9800 .
C50 H50C 0.9800 .
C51 C52 1.540(6) .
C51 C54 1.543(6) .
C51 C53 1.545(7) .
C52 H52A 0.9800 .
C52 H52B 0.9800 .
C52 H52C 0.9800 .
C53 H53A 0.9800 .
C53 H53B 0.9800 .
C53 H53C 0.9800 .
C54 H54A 0.9800 .
C54 H54B 0.9800 .
C54 H54C 0.9800 .
C55 C57 1.540(7) .
C55 C56 1.544(7) .
C55 C58 1.553(6) .
C56 H56A 0.9800 .
C56 H56B 0.9800 .
C56 H56C 0.9800 .
C57 H57A 0.9800 .
C57 H57B 0.9800 .
C57 H57C 0.9800 .
C58 H58A 0.9800 .
C58 H58B 0.9800 .
C58 H58C 0.9800 .
C59 C61 1.529(7) .
C59 C60 1.531(7) .
C59 C62 1.534(7) .
C60 H60A 0.9800 .
C60 H60B 0.9800 .
C60 H60C 0.9800 .
C61 H61A 0.9800 .
C61 H61B 0.9800 .
C61 H61C 0.9800 .
C62 H62A 0.9800 .
C62 H62B 0.9800 .
C62 H62C 0.9800 .
C63 C64 1.532(8) .
C63 C65 1.539(7) .
C63 C66 1.557(7) .
C64 H64A 0.9800 .
C64 H64B 0.9800 .
C64 H64C 0.9800 .
C65 H65A 0.9800 .
C65 H65B 0.9800 .
C65 H65C 0.9800 .
C66 H66A 0.9800 .
C66 H66B 0.9800 .
C66 H66C 0.9800 .
O1S C1S 1.176(16) .
O1S C1S 1.176(16) 3_656
C1S C2S 1.310(14) .
C1S H1S1 0.9900 .
C1S H1S2 0.9900 .
C2S H2S1 0.9800 .
C2S H2S2 0.9800 .
C2S H2S3 0.9800 .
